data_2201884
loop_
_publ_author_name
'Anwar Usman'
'Hoong-Kun Fun'
'Hai-Liang Zhu'
'Qiong-Xin Liu'

_publ_section_title
;Bis[<i>N,N</i>'-bis(2-fluorobenzylidene)ethylenediamine-\k^2^<i>N,N</i>']silver(I)
 nitrate
;
_journal_issue 4
_journal_name_full 'Acta Crystallographica Section E'
_journal_page_first m140
_journal_page_last m141
_journal_paper_doi 10.1107/S1600536803004756
_journal_volume 59
_journal_year 2003
_chemical_formula_iupac '[Ag (C16 H14 F2 N2)2] N O3'
_chemical_formula_moiety 'C32 H28 Ag F4 N4 1+, N O3 1-'
_chemical_formula_sum 'C32 H28 Ag F4 N5 O3'
_chemical_formula_weight 714.46
_chemical_name_systematic
;
Bis[N,N'-bis(2-fluorobenzylidene)ethylenediamine-\k^2^N,N']silver(I) nitrate
;
_space_group_IT_number 15
_symmetry_cell_setting monoclinic
_symmetry_space_group_name_Hall '-C 2yc'
_symmetry_space_group_name_H-M 'C 1 2/c 1'
_atom_sites_solution_hydrogens geom
_atom_sites_solution_primary direct
_atom_sites_solution_secondary difmap
_audit_creation_method SHELXL-97
_cell_angle_alpha 90.00
_cell_angle_beta 114.328(2)
_cell_angle_gamma 90.00
_cell_formula_units_Z 4
_cell_length_a 13.0142(15)
_cell_length_b 18.102(2)
_cell_length_c 14.1367(17)
_cell_measurement_reflns_used 4783
_cell_measurement_temperature 293(2)
_cell_measurement_theta_max 28.32
_cell_measurement_theta_min 2.75
_cell_volume 3034.6(6)
_computing_cell_refinement 'SAINT (Siemens, 1996)'
_computing_data_collection 'SMART (Siemens, 1996)'
_computing_data_reduction SAINT
_computing_molecular_graphics SHELXTL
_computing_publication_material
;
SHELXTL, PARST (Nardelli, 1995) and PLATON (Spek, 1990)
;
_computing_structure_refinement SHELXTL
_computing_structure_solution 'SHELXTL (Sheldrick, 1997)'
_diffrn_ambient_temperature 293(2)
_diffrn_detector_area_resol_mean 8.33
_diffrn_measured_fraction_theta_full 0.984
_diffrn_measured_fraction_theta_max 0.984
_diffrn_measurement_device_type
;
Siemens SMART CCD area-detector
;
_diffrn_measurement_method \w
_diffrn_radiation_monochromator graphite
_diffrn_radiation_source 'fine-focus sealed tube'
_diffrn_radiation_type MoK\a
_diffrn_radiation_wavelength 0.71073
_diffrn_reflns_av_R_equivalents 0.0224
_diffrn_reflns_av_sigmaI/netI 0.0258
_diffrn_reflns_limit_h_max 13
_diffrn_reflns_limit_h_min -17
_diffrn_reflns_limit_k_max 17
_diffrn_reflns_limit_k_min -23
_diffrn_reflns_limit_l_max 18
_diffrn_reflns_limit_l_min -18
_diffrn_reflns_number 9317
_diffrn_reflns_theta_full 28.29
_diffrn_reflns_theta_max 28.29
_diffrn_reflns_theta_min 2.75
_diffrn_standards_decay_% 0
_diffrn_standards_number 0
_exptl_absorpt_coefficient_mu 0.731
_exptl_absorpt_correction_T_max 0.7997
_exptl_absorpt_correction_T_min 0.7297
_exptl_absorpt_correction_type multi-scan
_exptl_absorpt_process_details '(SADABS; Sheldrick, 1996)'
_exptl_crystal_colour 'light yellow'
_exptl_crystal_density_diffrn 1.564
_exptl_crystal_density_method 'not measured'
_exptl_crystal_description block
_exptl_crystal_F_000 1448
_exptl_crystal_size_max 0.46
_exptl_crystal_size_mid 0.36
_exptl_crystal_size_min 0.32
_refine_diff_density_max 0.714
_refine_diff_density_min -0.460
_refine_ls_extinction_method none
_refine_ls_goodness_of_fit_ref 1.092
_refine_ls_hydrogen_treatment constr
_refine_ls_matrix_type full
_refine_ls_number_parameters 237
_refine_ls_number_reflns 3699
_refine_ls_number_restraints 7
_refine_ls_restrained_S_all 1.101
_refine_ls_R_factor_all 0.0564
_refine_ls_R_factor_gt 0.0397
_refine_ls_shift/su_max <0.001
_refine_ls_shift/su_mean <0.001
_refine_ls_structure_factor_coef Fsqd
_refine_ls_weighting_details 'calc w = 1/[\s^2^(Fo^2^)+(0.0551P)^2^+2.0621P] where P = (Fo^2^+2Fc^2^)/3'
_refine_ls_weighting_scheme calc
_refine_ls_wR_factor_gt 0.1017
_refine_ls_wR_factor_ref 0.1143
_reflns_number_gt 2832
_reflns_number_total 3699
_reflns_threshold_expression I>2\s(I)
_cod_data_source_file ci6199.cif
_cod_data_source_block I
_cod_depositor_comments
;
The following automatic conversions were performed:
'_symmetry_cell_setting' value 'Monoclinic' changed to 'monoclinic'
according to '/home/saulius/struct/CIF-dictionaries/cif_core.dic'
dictionary named 'cif_core.dic' version 2.4.1 from 2010-06-29.

Automatic conversion script
Id: cif_fix_enum 1527 2010-12-29 10:47:43Z saulius 

The following automatic conversions were performed:

'_symmetry_cell_setting' value 'Monoclinic' changed to 'monoclinic'
according to /home/saulius/struct/CIF-dictionaries/cif_core.dic
dictionary named 'cif_core.dic' version 2.4.1 from 2010-06-29.

Automatic conversion script
Id: cif_fix_values 1715 2011-07-08 13:25:40Z adriana 
;
_cod_original_sg_symbol_H-M 'C 2/c'
_cod_database_code 2201884
_cod_database_fobs_code 2201884

loop_
_symmetry_equiv_pos_as_xyz
'x, y, z'
'-x, y, -z+1/2'
'x+1/2, y+1/2, z'
'-x+1/2, y+1/2, -z+1/2'
'-x, -y, -z'
'x, -y, z-1/2'
'-x+1/2, -y+1/2, -z'
'x+1/2, -y+1/2, z-1/2'

loop_
_atom_site_label
_atom_site_fract_x
_atom_site_fract_y
_atom_site_fract_z
_atom_site_U_iso_or_equiv
_atom_site_adp_type
_atom_site_calc_flag
_atom_site_refinement_flags
_atom_site_occupancy
_atom_site_disorder_assembly
_atom_site_disorder_group
_atom_site_type_symbol
Ag1 0.5000 0.128685(17) 0.2500 0.06565(15) Uani d S 1 . . Ag
N1 0.3355(2) 0.18904(18) 0.2193(3) 0.0980(11) Uani d D 1 . . N
N2 0.4202(2) 0.06010(15) 0.34250(19) 0.0669(6) Uani d D 1 . . N
F1 0.3222(2) 0.40612(16) 0.2132(2) 0.1119(8) Uani d . 1 . . F
F2 0.4300(2) -0.15841(14) 0.3706(2) 0.1054(7) Uani d . 1 . . F
C1 0.3644(3) 0.37560(18) 0.1489(3) 0.0719(8) Uani d . 1 A . C
C2 0.4100(3) 0.4209(2) 0.0990(3) 0.0844(10) Uani d . 1 . . C
H2 0.4126 0.4718 0.1092 0.101 Uiso calc R 1 . . H
C3 0.4516(3) 0.3903(2) 0.0340(3) 0.0879(11) Uani d . 1 . . C
H3 0.4829 0.4202 -0.0007 0.106 Uiso calc R 1 . . H
C4 0.4474(3) 0.3151(2) 0.0198(3) 0.0815(9) Uani d . 1 . . C
H4 0.4752 0.2945 -0.0253 0.098 Uiso calc R 1 . . H
C5 0.4030(3) 0.27021(18) 0.0711(2) 0.0694(8) Uani d . 1 A . C
H5 0.4017 0.2194 0.0613 0.083 Uiso calc R 1 . . H
C6 0.3596(2) 0.29996(18) 0.1381(2) 0.0631(7) Uani d . 1 . . C
C7 0.3077(3) 0.2547(2) 0.1921(3) 0.0902(12) Uani d . 1 A . C
H7 0.2510 0.2757 0.2073 0.108 Uiso calc R 1 . . H
C8A 0.2560(4) 0.1353(3) 0.2388(5) 0.064(2) Uani d PD 0.547(12) A 1 C
H8AA 0.1886 0.1601 0.2355 0.077 Uiso calc PR 0.547(12) A 1 H
H8AB 0.2345 0.0950 0.1891 0.077 Uiso calc PR 0.547(12) A 1 H
C9A 0.3265(6) 0.1084(6) 0.3462(5) 0.069(3) Uani d PD 0.547(12) A 1 C
H9AA 0.2804 0.0802 0.3724 0.083 Uiso calc PR 0.547(12) A 1 H
H9AB 0.3585 0.1500 0.3922 0.083 Uiso calc PR 0.547(12) A 1 H
C8B 0.3011(8) 0.1673(4) 0.3078(7) 0.084(3) Uani d PD 0.453(12) A 2 C
H8BA 0.3555 0.1859 0.3739 0.101 Uiso calc PR 0.453(12) A 2 H
H8BB 0.2274 0.1874 0.2953 0.101 Uiso calc PR 0.453(12) A 2 H
C9B 0.2984(5) 0.0847(4) 0.3083(12) 0.080(4) Uani d PD 0.453(12) A 2 C
H9BA 0.2521 0.0659 0.2396 0.096 Uiso calc PR 0.453(12) A 2 H
H9BB 0.2681 0.0669 0.3564 0.096 Uiso calc PR 0.453(12) A 2 H
C10 0.4332(2) -0.00612(19) 0.3713(2) 0.0657(7) Uani d . 1 A . C
H10 0.3767 -0.0286 0.3853 0.079 Uiso calc R 1 . . H
C11 0.5328(2) -0.04975(16) 0.38402(19) 0.0577(6) Uani d . 1 . . C
C12 0.6366(2) -0.01855(18) 0.3989(2) 0.0651(7) Uani d . 1 A . C
H12 0.6444 0.0326 0.4014 0.078 Uiso calc R 1 . . H
C13 0.7268(3) -0.0617(2) 0.4100(3) 0.0814(9) Uani d . 1 . . C
H13 0.7952 -0.0397 0.4204 0.098 Uiso calc R 1 A . H
C14 0.7173(4) -0.1373(2) 0.4058(3) 0.0869(11) Uani d . 1 A . C
H14 0.7792 -0.1662 0.4128 0.104 Uiso calc R 1 . . H
C15 0.6177(3) -0.1703(2) 0.3915(3) 0.0821(10) Uani d . 1 . . C
H15 0.6105 -0.2214 0.3880 0.099 Uiso calc R 1 A . H
C16 0.5289(3) -0.12610(18) 0.3824(2) 0.0696(8) Uani d . 1 A . C
N3 0.5000 0.6238(2) 0.2500 0.0816(13) Uani d S 1 . . N
O1 0.4437(10) 0.6235(5) 0.1510(8) 0.131(3) Uani d P 0.50 . . O
O2 0.4918(17) 0.5708(5) 0.2910(11) 0.223(7) Uani d P 0.50 . . O
O3 0.5121(13) 0.6788(5) 0.2925(9) 0.176(6) Uani d P 0.50 . . O

loop_
_atom_site_aniso_label
_atom_site_aniso_U_11
_atom_site_aniso_U_22
_atom_site_aniso_U_33
_atom_site_aniso_U_12
_atom_site_aniso_U_13
_atom_site_aniso_U_23
Ag1 0.0617(2) 0.0581(2) 0.0970(3) 0.000 0.05276(19) 0.000
N1 0.0704(17) 0.098(2) 0.152(3) 0.0307(16) 0.0726(19) 0.059(2)
N2 0.0660(14) 0.0853(17) 0.0639(14) 0.0110(12) 0.0413(12) 0.0185(13)
F1 0.1139(18) 0.1102(18) 0.1184(18) 0.0285(15) 0.0548(15) -0.0149(15)
F2 0.0967(16) 0.0912(14) 0.1305(19) -0.0269(13) 0.0491(14) 0.0124(14)
C1 0.0608(17) 0.076(2) 0.0694(18) 0.0178(15) 0.0175(14) 0.0011(16)
C2 0.082(2) 0.0641(19) 0.099(3) 0.0027(17) 0.028(2) 0.0035(18)
C3 0.082(2) 0.084(2) 0.095(3) -0.0050(19) 0.033(2) 0.020(2)
C4 0.089(2) 0.088(2) 0.074(2) 0.0059(19) 0.0400(18) 0.0051(18)
C5 0.0725(18) 0.0648(17) 0.0718(18) 0.0055(14) 0.0304(15) 0.0011(14)
C6 0.0510(14) 0.0711(18) 0.0632(16) 0.0142(13) 0.0194(12) 0.0093(14)
C7 0.071(2) 0.102(3) 0.117(3) 0.0379(19) 0.059(2) 0.043(2)
C8A 0.050(3) 0.085(4) 0.064(4) -0.003(3) 0.031(3) 0.002(3)
C9A 0.062(4) 0.104(8) 0.058(4) 0.010(4) 0.041(3) 0.013(4)
C8B 0.078(5) 0.078(5) 0.126(9) 0.016(4) 0.072(6) 0.022(5)
C9B 0.086(7) 0.071(6) 0.110(11) 0.004(5) 0.068(7) 0.014(6)
C10 0.0622(16) 0.087(2) 0.0550(15) -0.0059(14) 0.0316(13) 0.0160(14)
C11 0.0612(15) 0.0695(17) 0.0411(12) -0.0051(12) 0.0199(11) 0.0068(12)
C12 0.0614(16) 0.0712(18) 0.0601(16) -0.0054(14) 0.0223(13) 0.0052(14)
C13 0.0628(18) 0.098(3) 0.082(2) 0.0006(18) 0.0277(16) 0.0058(19)
C14 0.089(3) 0.091(3) 0.087(2) 0.017(2) 0.043(2) 0.0075(19)
C15 0.105(3) 0.067(2) 0.079(2) 0.0049(19) 0.043(2) 0.0025(16)
C16 0.0755(19) 0.076(2) 0.0573(16) -0.0148(16) 0.0274(14) 0.0052(14)
N3 0.073(2) 0.055(3) 0.132(5) 0.000 0.058(3) 0.000
O1 0.165(8) 0.140(9) 0.106(6) -0.029(6) 0.076(6) -0.013(5)
O2 0.343(17) 0.106(6) 0.25(2) 0.069(10) 0.155(17) 0.074(9)
O3 0.229(12) 0.122(6) 0.227(17) -0.060(9) 0.145(15) -0.079(8)

loop_
_atom_type_symbol
_atom_type_description
_atom_type_scat_dispersion_real
_atom_type_scat_dispersion_imag
_atom_type_scat_source
C C 0.0033 0.0016 'International Tables Vol C Tables 4.2.6.8 and 6.1.1.4'
H H 0.0000 0.0000 'International Tables Vol C Tables 4.2.6.8 and 6.1.1.4'
N N 0.0061 0.0033 'International Tables Vol C Tables 4.2.6.8 and 6.1.1.4'
O O 0.0106 0.0060 'International Tables Vol C Tables 4.2.6.8 and 6.1.1.4'
F F 0.0171 0.0103 'International Tables Vol C Tables 4.2.6.8 and 6.1.1.4'
Ag Ag -0.8971 1.1015 'International Tables Vol C Tables 4.2.6.8 and 6.1.1.4'

loop_
_geom_angle_atom_site_label_1
_geom_angle_atom_site_label_2
_geom_angle_atom_site_label_3
_geom_angle_site_symmetry_1
_geom_angle_site_symmetry_3
_geom_angle
_geom_angle_publ_flag
N1 Ag1 N1 2_655 . 122.7(2) yes
N1 Ag1 N2 2_655 2_655 76.24(9) ?
N1 Ag1 N2 . 2_655 138.38(12) ?
N1 Ag1 N2 2_655 . 138.38(12) yes
N1 Ag1 N2 . . 76.24(9) yes
N2 Ag1 N2 2_655 . 115.74(13) yes
C7 N1 C8A . . 121.8(3) ?
C7 N1 C8B . . 110.2(4) ?
C7 N1 Ag1 . . 129.9(2) ?
C8A N1 Ag1 . . 108.3(3) ?
C8B N1 Ag1 . . 106.7(3) ?
C10 N2 C9A . . 122.8(5) ?
C10 N2 C9B . . 111.5(4) ?
C10 N2 Ag1 . . 131.2(2) ?
C9A N2 Ag1 . . 105.2(4) ?
C9B N2 Ag1 . . 108.2(5) ?
F1 C1 C2 . . 118.9(3) ?
F1 C1 C6 . . 117.9(3) ?
C2 C1 C6 . . 123.3(3) ?
C3 C2 C1 . . 118.8(3) ?
C3 C2 H2 . . 120.6 ?
C1 C2 H2 . . 120.6 ?
C2 C3 C4 . . 120.0(4) ?
C2 C3 H3 . . 120.0 ?
C4 C3 H3 . . 120.0 ?
C5 C4 C3 . . 120.8(4) ?
C5 C4 H4 . . 119.6 ?
C3 C4 H4 . . 119.6 ?
C4 C5 C6 . . 120.6(3) ?
C4 C5 H5 . . 119.7 ?
C6 C5 H5 . . 119.7 ?
C1 C6 C5 . . 116.5(3) ?
C1 C6 C7 . . 120.6(3) ?
C5 C6 C7 . . 122.8(3) ?
N1 C7 C6 . . 123.6(3) ?
N1 C7 H7 . . 118.2 ?
C6 C7 H7 . . 118.2 ?
C9A C8A N1 . . 102.3(6) ?
C9A C8A H8AA . . 111.3 ?
N1 C8A H8AA . . 111.3 ?
C9A C8A H8AB . . 111.3 ?
N1 C8A H8AB . . 111.3 ?
H8AA C8A H8AB . . 109.2 ?
C8A C9A N2 . . 108.6(4) ?
C8A C9A H9AA . . 110.0 ?
N2 C9A H9AA . . 110.0 ?
C8A C9A H9AB . . 110.0 ?
N2 C9A H9AB . . 110.0 ?
H9AA C9A H9AB . . 108.4 ?
C9B C8B N1 . . 105.8(8) ?
C9B C8B H8BA . . 110.6 ?
N1 C8B H8BA . . 110.6 ?
C9B C8B H8BB . . 110.6 ?
N1 C8B H8BB . . 110.6 ?
H8BA C8B H8BB . . 108.7 ?
C8B C9B N2 . . 105.7(5) ?
C8B C9B H9BA . . 110.6 ?
N2 C9B H9BA . . 110.6 ?
C8B C9B H9BB . . 110.6 ?
N2 C9B H9BB . . 110.6 ?
H9BA C9B H9BB . . 108.7 ?
N2 C10 C11 . . 123.3(3) ?
N2 C10 H10 . . 118.4 ?
C11 C10 H10 . . 118.4 ?
C16 C11 C12 . . 115.6(3) ?
C16 C11 C10 . . 120.8(3) ?
C12 C11 C10 . . 123.5(3) ?
C13 C12 C11 . . 121.2(3) ?
C13 C12 H12 . . 119.4 ?
C11 C12 H12 . . 119.4 ?
C12 C13 C14 . . 120.6(4) ?
C12 C13 H13 . . 119.7 ?
C14 C13 H13 . . 119.7 ?
C15 C14 C13 . . 120.4(4) ?
C15 C14 H14 . . 119.8 ?
C13 C14 H14 . . 119.8 ?
C14 C15 C16 . . 118.2(3) ?
C14 C15 H15 . . 120.9 ?
C16 C15 H15 . . 120.9 ?
F2 C16 C15 . . 118.7(3) ?
F2 C16 C11 . . 117.3(3) ?
C15 C16 C11 . . 124.0(3) ?
O3 N3 O2 . . 119.1(9) ?
O3 N3 O1 . . 118.1(11) ?
O2 N3 O1 . . 114.6(12) ?
O3 N3 O2 2_655 2_655 119.1(9) ?
O3 N3 O1 2_655 2_655 118.1(11) ?
O2 N3 O1 2_655 2_655 114.6(12) ?

loop_
_geom_bond_atom_site_label_1
_geom_bond_atom_site_label_2
_geom_bond_site_symmetry_2
_geom_bond_distance
_geom_bond_publ_flag
Ag1 N1 2_655 2.280(3) ?
Ag1 N1 . 2.280(3) yes
Ag1 N2 2_655 2.334(2) ?
Ag1 N2 . 2.334(2) yes
N1 C7 . 1.256(4) yes
N1 C8A . 1.526(4) ?
N1 C8B . 1.544(5) ?
N2 C10 . 1.255(4) yes
N2 C9A . 1.518(4) ?
N2 C9B . 1.521(5) ?
F1 C1 . 1.357(4) ?
F2 C16 . 1.360(4) ?
C1 C2 . 1.368(5) ?
C1 C6 . 1.376(4) ?
C2 C3 . 1.362(6) ?
C2 H2 . 0.93 ?
C3 C4 . 1.373(5) ?
C3 H3 . 0.93 ?
C4 C5 . 1.366(5) ?
C4 H4 . 0.93 ?
C5 C6 . 1.396(4) ?
C5 H5 . 0.93 ?
C6 C7 . 1.461(5) ?
C7 H7 . 0.93 ?
C8A C9A . 1.495(7) ?
C8A H8AA . 0.97 ?
C8A H8AB . 0.97 ?
C9A H9AA . 0.97 ?
C9A H9AB . 0.97 ?
C8B C9B . 1.497(7) ?
C8B H8BA . 0.97 ?
C8B H8BB . 0.97 ?
C9B H9BA . 0.97 ?
C9B H9BB . 0.97 ?
C10 C11 . 1.465(4) ?
C10 H10 . 0.93 ?
C11 C16 . 1.383(4) ?
C11 C12 . 1.398(4) ?
C12 C13 . 1.364(5) ?
C12 H12 . 0.93 ?
C13 C14 . 1.373(5) ?
C13 H13 . 0.93 ?
C14 C15 . 1.364(6) ?
C14 H14 . 0.93 ?
C15 C16 . 1.368(5) ?
C15 H15 . 0.93 ?
N3 O3 . 1.140(8) ?
N3 O3 2_655 1.140(8) ?
N3 O2 . 1.148(10) ?
N3 O2 2_655 1.148(10) ?
N3 O1 2_655 1.285(10) ?
N3 O1 . 1.285(10) ?

loop_
_geom_torsion_atom_site_label_1
_geom_torsion_atom_site_label_2
_geom_torsion_atom_site_label_3
_geom_torsion_atom_site_label_4
_geom_torsion_site_symmetry_1
_geom_torsion
N1 Ag1 N1 C7 2_655 18.3(4)
N2 Ag1 N1 C7 2_655 -89.0(5)
N2 Ag1 N1 C7 . 157.5(5)
N1 Ag1 N1 C8A 2_655 -160.9(3)
N2 Ag1 N1 C8A 2_655 91.7(3)
N2 Ag1 N1 C8A . -21.7(3)
N1 Ag1 N1 C8B 2_655 -117.8(4)
N2 Ag1 N1 C8B 2_655 134.9(4)
N2 Ag1 N1 C8B . 21.5(4)
N1 Ag1 N2 C10 2_655 -80.0(3)
N1 Ag1 N2 C10 . 155.7(3)
N2 Ag1 N2 C10 2_655 18.3(3)
N1 Ag1 N2 C9A 2_655 110.6(4)
N1 Ag1 N2 C9A . -13.6(4)
N2 Ag1 N2 C9A 2_655 -151.0(4)
N1 Ag1 N2 C9B 2_655 136.9(5)
N1 Ag1 N2 C9B . 12.6(5)
N2 Ag1 N2 C9B 2_655 -124.8(5)
F1 C1 C2 C3 . -179.6(3)
C6 C1 C2 C3 . 0.9(5)
C1 C2 C3 C4 . -0.1(6)
C2 C3 C4 C5 . -0.7(6)
C3 C4 C5 C6 . 0.8(5)
F1 C1 C6 C5 . 179.7(3)
C2 C1 C6 C5 . -0.8(5)
F1 C1 C6 C7 . 1.7(4)
C2 C1 C6 C7 . -178.8(3)
C4 C5 C6 C1 . -0.1(4)
C4 C5 C6 C7 . 177.9(3)
C8A N1 C7 C6 . -157.5(4)
C8B N1 C7 C6 . 158.3(5)
Ag1 N1 C7 C6 . 23.4(7)
C1 C6 C7 N1 . -151.8(4)
C5 C6 C7 N1 . 30.3(6)
C7 N1 C8A C9A . -125.8(5)
Ag1 N1 C8A C9A . 53.5(5)
N1 C8A C9A N2 . -69.7(8)
C10 N2 C9A C8A . -121.2(7)
C9B N2 C9A C8A . -51.3(14)
Ag1 N2 C9A C8A . 49.3(8)
C7 N1 C8B C9B . 160.2(6)
Ag1 N1 C8B C9B . -54.4(7)
N1 C8B C9B N2 . 67.5(11)
C10 N2 C9B C8B . 163.1(7)
C9A N2 C9B C8B . 41.1(11)
Ag1 N2 C9B C8B . -46.0(11)
C9A N2 C10 C11 . -169.9(4)
C9B N2 C10 C11 . 164.6(7)
Ag1 N2 C10 C11 . 22.4(5)
N2 C10 C11 C16 . -158.7(3)
N2 C10 C11 C12 . 21.6(4)
C16 C11 C12 C13 . 0.6(4)
C10 C11 C12 C13 . -179.7(3)
C11 C12 C13 C14 . 0.5(5)
C12 C13 C14 C15 . -0.6(6)
C13 C14 C15 C16 . -0.6(6)
C14 C15 C16 F2 . -178.4(3)
C14 C15 C16 C11 . 1.8(5)
C12 C11 C16 F2 . 178.4(3)
C10 C11 C16 F2 . -1.2(4)
C12 C11 C16 C15 . -1.8(5)
C10 C11 C16 C15 . 178.5(3)
